data_2213995
loop_
_publ_author_name
'Cheng, Fei'
'Hector, Andrew L.'
'Levason, William'
'Reid, Gillian'
'Webster, Michael'
'Zhang, Wenjian'

_publ_section_title \m-1,2-Bis(diphenylphosphino)ethane-\k^2^<i>P</i>:<i>P</i>-bis[trichloridogallium(III)]
_journal_coeditor_code WN2145
_journal_issue 6
_journal_name_full 'Acta Crystallographica Section E'
_journal_page_first m1761
_journal_page_last m1761
_journal_paper_doi 10.1107/S1600536807024592
_journal_volume 63
_journal_year 2007
_chemical_formula_iupac '[(Ga Cl3)2 (C26 H24 P2)]'
_chemical_formula_moiety 'C26 H24 Cl6 Ga2 P2'
_chemical_formula_sum 'C26 H24 Cl6 Ga2 P2'
_chemical_formula_weight 750.53
_chemical_name_systematic
;
\m-1,2-Bis(diphenylphosphino)ethane-bis[trichloridogallium(III)]
;
_space_group_IT_number 2
_symmetry_cell_setting triclinic
_symmetry_space_group_name_Hall '-P 1'
_symmetry_space_group_name_H-M 'P -1'
_atom_sites_solution_hydrogens geom
_atom_sites_solution_primary direct
_atom_sites_solution_secondary difmap
_audit_creation_method 'SHELXL-97 + hand edit'
_cell_angle_alpha 66.137(8)
_cell_angle_beta 77.057(10)
_cell_angle_gamma 65.540(10)
_cell_formula_units_Z 1
_cell_length_a 8.3586(10)
_cell_length_b 9.457(2)
_cell_length_c 11.644(2)
_cell_measurement_reflns_used 3379
_cell_measurement_temperature 120(2)
_cell_measurement_theta_max 27.48
_cell_measurement_theta_min 2.91
_cell_volume 764.4(2)
_computing_cell_refinement 'COLLECT and DENZO'
_computing_data_collection
;
COLLECT (Nonius, 1998) and DENZO (Otwinowski & Minor, 1997)
;
_computing_data_reduction 'COLLECT and DENZO'
_computing_molecular_graphics 'ORTEPIII (Farrugia, 1997)'
_computing_publication_material SHELXL97
_computing_structure_refinement 'SHELXL97 (Sheldrick, 1997)'
_computing_structure_solution 'SHELXS97 (Sheldrick, 1997)'
_diffrn_ambient_temperature 120(2)
_diffrn_measured_fraction_theta_full 0.988
_diffrn_measured_fraction_theta_max 0.988
_diffrn_measurement_device_type 'Nonius KappaCCD area-detector'
_diffrn_measurement_method '\f and \w'
_diffrn_radiation_monochromator graphite
_diffrn_radiation_source 'Nonius rotating anode'
_diffrn_radiation_type MoK\a
_diffrn_radiation_wavelength 0.71073
_diffrn_reflns_av_R_equivalents 0.0457
_diffrn_reflns_av_sigmaI/netI 0.0454
_diffrn_reflns_limit_h_max 10
_diffrn_reflns_limit_h_min -10
_diffrn_reflns_limit_k_max 12
_diffrn_reflns_limit_k_min -12
_diffrn_reflns_limit_l_max 15
_diffrn_reflns_limit_l_min -15
_diffrn_reflns_number 15738
_diffrn_reflns_theta_full 27.49
_diffrn_reflns_theta_max 27.49
_diffrn_reflns_theta_min 3.19
_diffrn_standards_decay_% 0
_diffrn_standards_number 0
_exptl_absorpt_coefficient_mu 2.407
_exptl_absorpt_correction_T_max 0.908
_exptl_absorpt_correction_T_min 0.645
_exptl_absorpt_correction_type multi-scan
_exptl_absorpt_process_details '(SADABS; Sheldrick, 2003)'
_exptl_crystal_colour colourless
_exptl_crystal_density_diffrn 1.630
_exptl_crystal_density_method 'not measured'
_exptl_crystal_description plate
_exptl_crystal_F_000 374
_exptl_crystal_size_max 0.20
_exptl_crystal_size_mid 0.20
_exptl_crystal_size_min 0.04
_refine_diff_density_max 0.559
_refine_diff_density_min -0.636
_refine_ls_extinction_method none
_refine_ls_goodness_of_fit_ref 1.014
_refine_ls_hydrogen_treatment constr
_refine_ls_matrix_type full
_refine_ls_number_parameters 163
_refine_ls_number_reflns 3469
_refine_ls_number_restraints 0
_refine_ls_restrained_S_all 1.014
_refine_ls_R_factor_all 0.0554
_refine_ls_R_factor_gt 0.0319
_refine_ls_shift/su_max 0.000
_refine_ls_shift/su_mean 0.000
_refine_ls_structure_factor_coef Fsqd
_refine_ls_weighting_details 'w = 1/[\s^2^(Fo^2^)+(0.0287P)^2^+0.6686P] where P=(Fo^2^+2Fc^2^)/3'
_refine_ls_weighting_scheme calc
_refine_ls_wR_factor_gt 0.0626
_refine_ls_wR_factor_ref 0.0730
_reflns_number_gt 2672
_reflns_number_total 3469
_reflns_threshold_expression I>2\s(I)
_cod_data_source_file wn2145.cif
_cod_data_source_block I
_cod_database_code 2213995
_cod_database_fobs_code 2213995

loop_
_symmetry_equiv_pos_as_xyz
'x, y, z'
'-x, -y, -z'

loop_
_atom_site_type_symbol
_atom_site_label
_atom_site_fract_x
_atom_site_fract_y
_atom_site_fract_z
_atom_site_U_iso_or_equiv
_atom_site_adp_type
_atom_site_calc_flag
_atom_site_refinement_flags
_atom_site_occupancy
Ga Ga1 0.32216(4) 0.20961(3) 0.22313(3) 0.01933(9) Uani d . 1
Cl Cl1 0.35788(9) -0.00419(9) 0.39476(7) 0.03122(18) Uani d . 1
Cl Cl2 0.48454(9) 0.15689(9) 0.06153(7) 0.03109(17) Uani d . 1
Cl Cl3 0.35063(9) 0.41397(9) 0.24547(8) 0.03397(18) Uani d . 1
P P1 0.02504(8) 0.28638(8) 0.18155(6) 0.01615(15) Uani d . 1
C C1 -0.1279(3) 0.3960(3) 0.2806(2) 0.0173(5) Uani d . 1
C C2 -0.0817(3) 0.3569(3) 0.4008(2) 0.0221(6) Uani d . 1
H H2 0.0249 0.2687 0.4314 0.026 Uiso calc R 1
C C3 -0.1914(4) 0.4470(3) 0.4752(3) 0.0256(6) Uani d . 1
H H3 -0.1605 0.4198 0.5573 0.031 Uiso calc R 1
C C4 -0.3461(3) 0.5766(3) 0.4307(3) 0.0219(6) Uani d . 1
H H4 -0.4199 0.6392 0.4818 0.026 Uiso calc R 1
C C5 -0.3935(3) 0.6153(3) 0.3124(3) 0.0231(6) Uani d . 1
H H5 -0.4998 0.7043 0.2822 0.028 Uiso calc R 1
C C6 -0.2857(3) 0.5241(3) 0.2372(2) 0.0195(6) Uani d . 1
H H6 -0.3195 0.5491 0.1565 0.023 Uiso calc R 1
C C7 -0.0119(3) 0.1020(3) 0.2033(2) 0.0176(5) Uani d . 1
C C8 0.1053(4) -0.0017(3) 0.1387(3) 0.0226(6) Uani d . 1
H H8 0.1985 0.0274 0.0839 0.027 Uiso calc R 1
C C9 0.0850(4) -0.1466(3) 0.1550(3) 0.0258(6) Uani d . 1
H H9 0.1638 -0.2170 0.1109 0.031 Uiso calc R 1
C C10 -0.0500(4) -0.1892(3) 0.2357(3) 0.0248(6) Uani d . 1
H H10 -0.0640 -0.2887 0.2467 0.030 Uiso calc R 1
C C11 -0.1646(3) -0.0873(3) 0.3003(3) 0.0254(6) Uani d . 1
H H11 -0.2563 -0.1178 0.3561 0.030 Uiso calc R 1
C C12 -0.1467(3) 0.0590(3) 0.2843(3) 0.0211(6) Uani d . 1
H H12 -0.2261 0.1291 0.3285 0.025 Uiso calc R 1
C C13 -0.0181(3) 0.4203(3) 0.0182(2) 0.0174(5) Uani d . 1
H H13A 0.0569 0.3586 -0.0378 0.021 Uiso calc R 1
H H13B -0.1426 0.4498 0.0052 0.021 Uiso calc R 1

loop_
_atom_site_aniso_label
_atom_site_aniso_U_11
_atom_site_aniso_U_22
_atom_site_aniso_U_33
_atom_site_aniso_U_12
_atom_site_aniso_U_13
_atom_site_aniso_U_23
Ga1 0.02001(16) 0.01879(16) 0.02054(17) -0.00612(12) 0.00056(11) -0.01015(12)
Cl1 0.0287(4) 0.0259(4) 0.0247(4) -0.0010(3) -0.0019(3) -0.0043(3)
Cl2 0.0270(4) 0.0394(4) 0.0267(4) -0.0085(3) 0.0062(3) -0.0193(3)
Cl3 0.0343(4) 0.0321(4) 0.0482(5) -0.0150(3) -0.0018(3) -0.0239(4)
P1 0.0197(3) 0.0142(3) 0.0162(3) -0.0075(3) 0.0014(3) -0.0069(3)
C1 0.0207(13) 0.0138(12) 0.0190(13) -0.0077(10) 0.0024(10) -0.0078(10)
C2 0.0219(14) 0.0201(14) 0.0185(14) -0.0032(11) -0.0017(11) -0.0057(11)
C3 0.0323(16) 0.0272(15) 0.0186(14) -0.0092(12) 0.0008(12) -0.0122(12)
C4 0.0221(14) 0.0204(14) 0.0255(15) -0.0093(11) 0.0078(11) -0.0134(12)
C5 0.0172(13) 0.0197(14) 0.0296(16) -0.0048(11) 0.0013(11) -0.0096(12)
C6 0.0204(13) 0.0213(14) 0.0183(14) -0.0094(11) -0.0022(10) -0.0060(11)
C7 0.0203(13) 0.0138(12) 0.0174(13) -0.0061(10) -0.0048(10) -0.0025(10)
C8 0.0264(14) 0.0216(14) 0.0219(14) -0.0125(11) 0.0042(11) -0.0088(12)
C9 0.0348(16) 0.0199(14) 0.0248(15) -0.0095(12) 0.0005(12) -0.0117(12)
C10 0.0310(15) 0.0177(14) 0.0283(16) -0.0120(12) -0.0078(12) -0.0043(12)
C11 0.0214(14) 0.0207(14) 0.0329(16) -0.0116(11) 0.0011(12) -0.0059(12)
C12 0.0202(13) 0.0154(13) 0.0259(15) -0.0049(10) -0.0006(11) -0.0078(11)
C13 0.0223(13) 0.0185(13) 0.0132(13) -0.0081(11) 0.0004(10) -0.0073(11)

loop_
_atom_type_symbol
_atom_type_description
_atom_type_scat_dispersion_real
_atom_type_scat_dispersion_imag
_atom_type_scat_source
C C 0.0033 0.0016 'International Tables Vol C Tables 4.2.6.8 and 6.1.1.4'
H H 0.0000 0.0000 'International Tables Vol C Tables 4.2.6.8 and 6.1.1.4'
Cl Cl 0.1484 0.1585 'International Tables Vol C Tables 4.2.6.8 and 6.1.1.4'
Ga Ga 0.2307 1.6083 'International Tables Vol C Tables 4.2.6.8 and 6.1.1.4'
P P 0.1023 0.0942 'International Tables Vol C Tables 4.2.6.8 and 6.1.1.4'

loop_
_geom_angle_atom_site_label_1
_geom_angle_atom_site_label_2
_geom_angle_atom_site_label_3
_geom_angle_site_symmetry_1
_geom_angle
_geom_angle_publ_flag
Cl1 Ga1 Cl2 . 114.33(3) y
Cl1 Ga1 Cl3 . 112.70(3) y
Cl3 Ga1 Cl2 . 110.48(3) y
Cl1 Ga1 P1 . 103.11(3) y
Cl2 Ga1 P1 . 106.38(3) y
Cl3 Ga1 P1 . 109.27(3) y
C1 P1 C7 . 111.46(12) y
C1 P1 C13 . 107.72(12) y
C7 P1 C13 . 105.83(11) y
C1 P1 Ga1 . 111.15(9) ?
C7 P1 Ga1 . 108.80(8) ?
C13 P1 Ga1 . 111.78(9) ?
C2 C1 C6 . 119.7(2) ?
C2 C1 P1 . 118.82(19) ?
C6 C1 P1 . 121.4(2) ?
C3 C2 C1 . 119.9(2) ?
C3 C2 H2 . 120.1 ?
C1 C2 H2 . 120.1 ?
C4 C3 C2 . 120.3(3) ?
C4 C3 H3 . 119.9 ?
C2 C3 H3 . 119.9 ?
C3 C4 C5 . 120.3(2) ?
C3 C4 H4 . 119.9 ?
C5 C4 H4 . 119.9 ?
C4 C5 C6 . 120.1(2) ?
C4 C5 H5 . 120.0 ?
C6 C5 H5 . 120.0 ?
C5 C6 C1 . 119.8(2) ?
C5 C6 H6 . 120.1 ?
C1 C6 H6 . 120.1 ?
C12 C7 C8 . 120.2(2) ?
C12 C7 P1 . 122.0(2) ?
C8 C7 P1 . 117.67(19) ?
C9 C8 C7 . 119.7(2) ?
C9 C8 H8 . 120.1 ?
C7 C8 H8 . 120.1 ?
C8 C9 C10 . 120.0(3) ?
C8 C9 H9 . 120.0 ?
C10 C9 H9 . 120.0 ?
C11 C10 C9 . 120.2(2) ?
C11 C10 H10 . 119.9 ?
C9 C10 H10 . 119.9 ?
C10 C11 C12 . 120.6(2) ?
C10 C11 H11 . 119.7 ?
C12 C11 H11 . 119.7 ?
C7 C12 C11 . 119.3(2) ?
C7 C12 H12 . 120.3 ?
C11 C12 H12 . 120.3 ?
C13 C13 P1 2_565 112.4(2) ?
C13 C13 H13A 2_565 109.1 ?
P1 C13 H13A . 109.1 ?
C13 C13 H13B 2_565 109.1 ?
P1 C13 H13B . 109.1 ?
H13A C13 H13B . 107.8 ?

loop_
_geom_bond_atom_site_label_1
_geom_bond_atom_site_label_2
_geom_bond_site_symmetry_2
_geom_bond_distance
_geom_bond_publ_flag
Ga1 Cl1 . 2.1608(8) y
Ga1 Cl2 . 2.1648(8) y
Ga1 Cl3 . 2.1620(8) y
Ga1 P1 . 2.3854(8) y
P1 C1 . 1.802(2) y
P1 C7 . 1.804(3) y
P1 C13 . 1.825(3) y
C1 C2 . 1.396(4) ?
C1 C6 . 1.394(3) ?
C2 C3 . 1.382(4) ?
C2 H2 . 0.9500 ?
C3 C4 . 1.385(4) ?
C3 H3 . 0.9500 ?
C4 C5 . 1.381(4) ?
C4 H4 . 0.9500 ?
C5 C6 . 1.391(4) ?
C5 H5 . 0.9500 ?
C6 H6 . 0.9500 ?
C7 C12 . 1.385(4) ?
C7 C8 . 1.399(4) ?
C8 C9 . 1.383(4) ?
C8 H8 . 0.9500 ?
C9 C10 . 1.383(4) ?
C9 H9 . 0.9500 ?
C10 C11 . 1.383(4) ?
C10 H10 . 0.9500 ?
C11 C12 . 1.386(4) ?
C11 H11 . 0.9500 ?
C12 H12 . 0.9500 ?
C13 C13 2_565 1.532(5) ?
C13 H13A . 0.9900 ?
C13 H13B . 0.9900 ?

loop_
_geom_torsion_atom_site_label_1
_geom_torsion_atom_site_label_2
_geom_torsion_atom_site_label_3
_geom_torsion_atom_site_label_4
_geom_torsion_site_symmetry_4
_geom_torsion
Cl1 Ga1 P1 C1 . 77.84(9)
Cl3 Ga1 P1 C1 . -42.24(9)
Cl2 Ga1 P1 C1 . -161.53(9)
Cl1 Ga1 P1 C7 . -45.25(9)
Cl3 Ga1 P1 C7 . -165.34(9)
Cl2 Ga1 P1 C7 . 75.37(9)
Cl1 Ga1 P1 C13 . -161.76(9)
Cl3 Ga1 P1 C13 . 78.15(9)
Cl2 Ga1 P1 C13 . -41.14(9)
C7 P1 C1 C2 . 90.2(2)
C13 P1 C1 C2 . -154.1(2)
Ga1 P1 C1 C2 . -31.3(2)
C7 P1 C1 C6 . -93.3(2)
C13 P1 C1 C6 . 22.3(2)
Ga1 P1 C1 C6 . 145.10(18)
C6 C1 C2 C3 . -0.9(4)
P1 C1 C2 C3 . 175.6(2)
C1 C2 C3 C4 . -0.6(4)
C2 C3 C4 C5 . 1.0(4)
C3 C4 C5 C6 . -0.1(4)
C4 C5 C6 C1 . -1.4(4)
C2 C1 C6 C5 . 1.9(4)
P1 C1 C6 C5 . -174.51(19)
C1 P1 C7 C12 . 2.0(3)
C13 P1 C7 C12 . -114.9(2)
Ga1 P1 C7 C12 . 124.9(2)
C1 P1 C7 C8 . -175.6(2)
C13 P1 C7 C8 . 67.5(2)
Ga1 P1 C7 C8 . -52.7(2)
C12 C7 C8 C9 . 0.7(4)
P1 C7 C8 C9 . 178.3(2)
C7 C8 C9 C10 . -0.5(4)
C8 C9 C10 C11 . -0.1(4)
C9 C10 C11 C12 . 0.6(4)
C8 C7 C12 C11 . -0.2(4)
P1 C7 C12 C11 . -177.8(2)
C10 C11 C12 C7 . -0.4(4)
C1 P1 C13 C13 2_565 64.0(3)
C7 P1 C13 C13 2_565 -176.6(2)
Ga1 P1 C13 C13 2_565 -58.4(3)
